data_7012442
loop_
_publ_author_name
'Monkowius, Uwe'
'Nogai, Stefan'
'Schmidbaur, Hubert'

_publ_section_title
;
 Trivinylphosphineborane (CH2&#xE001;CH)3PBH3 and related compounds
;
_journal_issue 5
_journal_name_full 'Dalton Transactions'
_journal_page_first 987
_journal_paper_doi 10.1039/b210991c
_journal_year 2003
_chemical_formula_sum 'C6 H15 B F3 P'
_chemical_formula_weight 185.96
_space_group_IT_number 19
_symmetry_cell_setting orthorhombic
_symmetry_space_group_name_Hall 'P 2ac 2ab'
_symmetry_space_group_name_H-M 'P 21 21 21'
_atom_sites_solution_hydrogens difmap
_atom_sites_solution_primary direct
_atom_sites_solution_secondary difmap
_audit_creation_method SHELXL-97
_cell_angle_alpha 90.00
_cell_angle_beta 90.00
_cell_angle_gamma 90.00
_cell_formula_units_Z 4
_cell_length_a 6.42400(10)
_cell_length_b 9.2453(2)
_cell_length_c 16.2097(3)
_cell_measurement_reflns_used 30675
_cell_measurement_temperature 143(2)
_cell_volume 962.72(3)
_computing_cell_refinement DENZO
_computing_data_collection XPRESS
_computing_data_reduction SCALEPACK
_computing_molecular_graphics SHELXTL-PLUS
_computing_publication_material 'SHELXL-97 (Sheldrick, 1997)'
_computing_structure_refinement 'SHELXL-97 (Sheldrick, 1997)'
_computing_structure_solution 'SHELXS-97 (Sheldrick, 1990)'
_diffrn_ambient_temperature 143(2)
_diffrn_measured_fraction_theta_full 0.973
_diffrn_measured_fraction_theta_max 0.973
_diffrn_measurement_device_type 'NONIUS DIP 2020'
_diffrn_measurement_method phi-rotation
_diffrn_radiation_monochromator graphite
_diffrn_radiation_source 'fine-focus sealed tube'
_diffrn_radiation_type MoK\a
_diffrn_radiation_wavelength 0.71073
_diffrn_reflns_av_R_equivalents 0.025
_diffrn_reflns_av_sigmaI/netI 0.0182
_diffrn_reflns_limit_h_max 8
_diffrn_reflns_limit_h_min -8
_diffrn_reflns_limit_k_max 12
_diffrn_reflns_limit_k_min -11
_diffrn_reflns_limit_l_max 20
_diffrn_reflns_limit_l_min -20
_diffrn_reflns_number 30675
_diffrn_reflns_theta_full 27.68
_diffrn_reflns_theta_max 27.68
_diffrn_reflns_theta_min 3.34
_exptl_absorpt_coefficient_mu 0.270
_exptl_absorpt_correction_type none
_exptl_crystal_colour colourless
_exptl_crystal_density_diffrn 1.283
_exptl_crystal_density_method 'not measured'
_exptl_crystal_description block
_exptl_crystal_F_000 392
_exptl_crystal_size_max 0.50
_exptl_crystal_size_mid 0.30
_exptl_crystal_size_min 0.30
_refine_diff_density_max 0.141
_refine_diff_density_min -0.378
_refine_diff_density_rms 0.047
_refine_ls_abs_structure_details 'Flack H D (1983), Acta Cryst. A39, 876-881'
_refine_ls_abs_structure_Flack 0.47(8)
_refine_ls_extinction_method none
_refine_ls_goodness_of_fit_ref 1.074
_refine_ls_hydrogen_treatment isotropic
_refine_ls_matrix_type full
_refine_ls_number_parameters 161
_refine_ls_number_reflns 2207
_refine_ls_number_restraints 0
_refine_ls_restrained_S_all 1.074
_refine_ls_R_factor_all 0.0297
_refine_ls_R_factor_gt 0.0297
_refine_ls_shift/su_max 0.001
_refine_ls_shift/su_mean 0.000
_refine_ls_structure_factor_coef Fsqd
_refine_ls_weighting_details 'calc w=1/[\s^2^(Fo^2^)+(0.0602P)^2^+0.0746P] where P=(Fo^2^+2Fc^2^)/3'
_refine_ls_weighting_scheme calc
_refine_ls_wR_factor_gt 0.0797
_refine_ls_wR_factor_ref 0.0797
_reflns_number_gt 2199
_reflns_number_total 2207
_reflns_threshold_expression >2sigma(I)
_cod_data_source_file b210991c.txt
_cod_data_source_block uwe18
_cod_original_sg_symbol_H-M P2(1)2(1)2(1)
_cod_database_code 7012442

loop_
_symmetry_equiv_pos_as_xyz
'x, y, z'
'-x+1/2, -y, z+1/2'
'x+1/2, -y+1/2, -z'
'-x, y+1/2, -z+1/2'

loop_
_atom_site_label
_atom_site_type_symbol
_atom_site_fract_x
_atom_site_fract_y
_atom_site_fract_z
_atom_site_U_iso_or_equiv
_atom_site_adp_type
_atom_site_occupancy
_atom_site_symmetry_multiplicity
_atom_site_calc_flag
_atom_site_refinement_flags
_atom_site_disorder_assembly
_atom_site_disorder_group
P1 P -0.31994(4) -0.01493(3) -0.341697(18) 0.02490(11) Uani 1 1 d . . .
F1 F -0.71028(15) 0.06342(13) -0.40263(7) 0.0540(3) Uani 1 1 d . . .
F2 F -0.69879(13) -0.16209(9) -0.34753(5) 0.0392(2) Uani 1 1 d . . .
F3 F -0.70061(14) 0.03345(11) -0.26327(6) 0.0452(2) Uani 1 1 d . . .
C11 C -0.2184(2) 0.16842(14) -0.34119(9) 0.0329(3) Uani 1 1 d . . .
C12 C -0.2717(3) 0.2548(2) -0.41842(12) 0.0495(4) Uani 1 1 d . . .
C21 C -0.2205(2) -0.10379(17) -0.43371(9) 0.0363(3) Uani 1 1 d . . .
C22 C -0.2469(3) -0.26830(19) -0.43206(12) 0.0441(4) Uani 1 1 d . . .
C31 C -0.2055(2) -0.10784(15) -0.25412(8) 0.0321(3) Uani 1 1 d . . .
C32 C -0.2451(3) -0.0339(2) -0.17129(9) 0.0460(4) Uani 1 1 d . . .
B1 B -0.6354(2) -0.01988(15) -0.33863(9) 0.0294(3) Uani 1 1 d . . .
H21B H -0.298(3) -0.0594(19) -0.4778(12) 0.042(5) Uiso 1 1 d . . .
H31B H -0.262(3) -0.207(2) -0.2549(11) 0.040(5) Uiso 1 1 d . . .
H11B H -0.068(3) 0.158(2) -0.3351(11) 0.045(5) Uiso 1 1 d . . .
H21A H -0.080(3) -0.079(2) -0.4405(12) 0.042(5) Uiso 1 1 d . . .
H11A H -0.292(3) 0.215(2) -0.2895(12) 0.047(5) Uiso 1 1 d . . .
H32C H -0.387(4) -0.025(2) -0.1636(14) 0.065(7) Uiso 1 1 d . . .
H12C H -0.195(4) 0.210(2) -0.4674(14) 0.064(6) Uiso 1 1 d . . .
H31A H -0.053(3) -0.110(2) -0.2655(12) 0.051(6) Uiso 1 1 d . . .
H22C H -0.211(4) -0.306(3) -0.4844(16) 0.074(7) Uiso 1 1 d . . .
H22B H -0.388(4) -0.293(2) -0.4201(12) 0.046(5) Uiso 1 1 d . . .
H12B H -0.429(5) 0.263(3) -0.4287(15) 0.068(7) Uiso 1 1 d . . .
H32B H -0.195(4) 0.069(3) -0.1675(14) 0.064(6) Uiso 1 1 d . . .
H12A H -0.210(6) 0.357(3) -0.4120(19) 0.105(11) Uiso 1 1 d . . .
H32A H -0.209(3) -0.095(2) -0.1241(13) 0.054(6) Uiso 1 1 d . . .
H22A H -0.150(4) -0.308(3) -0.3862(14) 0.066(7) Uiso 1 1 d . . .

loop_
_atom_site_aniso_label
_atom_site_aniso_U_11
_atom_site_aniso_U_22
_atom_site_aniso_U_33
_atom_site_aniso_U_23
_atom_site_aniso_U_13
_atom_site_aniso_U_12
P1 0.02034(15) 0.02868(15) 0.02566(17) -0.00105(11) -0.00030(10) -0.00039(10)
F1 0.0290(4) 0.0676(6) 0.0654(6) 0.0327(5) -0.0104(4) -0.0027(4)
F2 0.0317(4) 0.0356(4) 0.0504(5) -0.0055(3) 0.0046(4) -0.0079(3)
F3 0.0306(4) 0.0553(5) 0.0498(5) -0.0182(4) 0.0091(3) -0.0003(4)
C11 0.0289(6) 0.0323(6) 0.0376(6) 0.0007(5) -0.0017(5) -0.0033(4)
C12 0.0537(10) 0.0447(8) 0.0502(9) 0.0171(7) -0.0028(7) -0.0114(7)
C21 0.0309(7) 0.0460(7) 0.0320(7) -0.0074(5) 0.0026(5) -0.0010(6)
C22 0.0438(9) 0.0432(8) 0.0454(8) -0.0170(6) 0.0028(6) 0.0048(6)
C31 0.0293(7) 0.0343(6) 0.0327(6) 0.0022(5) -0.0025(5) 0.0032(5)
C32 0.0563(10) 0.0526(9) 0.0291(7) -0.0013(6) -0.0067(6) 0.0092(7)
B1 0.0211(5) 0.0325(6) 0.0347(7) 0.0020(6) 0.0001(5) -0.0003(4)

loop_
_atom_type_symbol
_atom_type_description
_atom_type_scat_dispersion_real
_atom_type_scat_dispersion_imag
_atom_type_scat_source
C C 0.0033 0.0016 'International Tables Vol C Tables 4.2.6.8 and 6.1.1.4'
H H 0.0000 0.0000 'International Tables Vol C Tables 4.2.6.8 and 6.1.1.4'
B B 0.0013 0.0007 'International Tables Vol C Tables 4.2.6.8 and 6.1.1.4'
F F 0.0171 0.0103 'International Tables Vol C Tables 4.2.6.8 and 6.1.1.4'
P P 0.1023 0.0942 'International Tables Vol C Tables 4.2.6.8 and 6.1.1.4'

loop_
_geom_angle_atom_site_label_1
_geom_angle_atom_site_label_2
_geom_angle_atom_site_label_3
_geom_angle
_geom_angle_site_symmetry_1
_geom_angle_site_symmetry_3
_geom_angle_publ_flag
C31 P1 C11 107.06(6) . . ?
C31 P1 C21 106.57(6) . . ?
C11 P1 C21 107.37(7) . . ?
C31 P1 B1 111.96(6) . . ?
C11 P1 B1 112.32(6) . . ?
C21 P1 B1 111.24(6) . . ?
C12 C11 P1 113.92(11) . . ?
C12 C11 H11B 110.8(11) . . ?
P1 C11 H11B 105.5(11) . . ?
C12 C11 H11A 109.9(10) . . ?
P1 C11 H11A 102.8(10) . . ?
H11B C11 H11A 113.8(16) . . ?
C11 C12 H12C 108.6(13) . . ?
C11 C12 H12B 113.1(14) . . ?
H12C C12 H12B 112.4(19) . . ?
C11 C12 H12A 108.2(17) . . ?
H12C C12 H12A 105(2) . . ?
H12B C12 H12A 109(2) . . ?
C22 C21 P1 113.28(11) . . ?
C22 C21 H21B 112.3(11) . . ?
P1 C21 H21B 103.6(12) . . ?
C22 C21 H21A 110.6(12) . . ?
P1 C21 H21A 109.0(12) . . ?
H21B C21 H21A 107.7(16) . . ?
C21 C22 H22C 109.1(14) . . ?
C21 C22 H22B 110.3(12) . . ?
H22C C22 H22B 109(2) . . ?
C21 C22 H22A 107.1(14) . . ?
H22C C22 H22A 111.5(19) . . ?
H22B C22 H22A 109.9(19) . . ?
C32 C31 P1 114.07(10) . . ?
C32 C31 H31B 111.4(10) . . ?
P1 C31 H31B 106.5(11) . . ?
C32 C31 H31A 109.7(11) . . ?
P1 C31 H31A 105.2(11) . . ?
H31B C31 H31A 109.7(17) . . ?
C31 C32 H32C 108.9(14) . . ?
C31 C32 H32B 115.0(13) . . ?
H32C C32 H32B 103.0(19) . . ?
C31 C32 H32A 112.9(12) . . ?
H32C C32 H32A 100.3(19) . . ?
H32B C32 H32A 114.9(18) . . ?
F1 B1 F3 111.10(12) . . ?
F1 B1 F2 110.50(12) . . ?
F3 B1 F2 109.97(11) . . ?
F1 B1 P1 108.44(9) . . ?
F3 B1 P1 108.53(9) . . ?
F2 B1 P1 108.22(8) . . ?

loop_
_geom_bond_atom_site_label_1
_geom_bond_atom_site_label_2
_geom_bond_distance
_geom_bond_site_symmetry_2
_geom_bond_publ_flag
P1 C31 1.8140(13) . ?
P1 C11 1.8162(13) . ?
P1 C21 1.8197(14) . ?
P1 B1 2.0280(14) . ?
F1 B1 1.3781(17) . ?
F2 B1 1.3838(15) . ?
F3 B1 1.3828(16) . ?
C11 C12 1.523(2) . ?
C11 H11B 0.98(2) . ?
C11 H11A 1.05(2) . ?
C12 H12C 1.02(2) . ?
C12 H12B 1.03(3) . ?
C12 H12A 1.03(3) . ?
C21 C22 1.531(2) . ?
C21 H21B 0.961(19) . ?
C21 H21A 0.94(2) . ?
C22 H22C 0.95(3) . ?
C22 H22B 0.95(2) . ?
C22 H22A 1.04(2) . ?
C31 C32 1.5281(19) . ?
C31 H31B 0.99(2) . ?
C31 H31A 1.00(2) . ?
C32 H32C 0.92(3) . ?
C32 H32B 1.01(2) . ?
C32 H32A 0.98(2) . ?

loop_
_geom_torsion_atom_site_label_1
_geom_torsion_atom_site_label_2
_geom_torsion_atom_site_label_3
_geom_torsion_atom_site_label_4
_geom_torsion
_geom_torsion_site_symmetry_1
_geom_torsion_site_symmetry_2
_geom_torsion_site_symmetry_3
_geom_torsion_site_symmetry_4
_geom_torsion_publ_flag
C31 P1 C11 C12 170.80(12) . . . . ?
C21 P1 C11 C12 56.68(14) . . . . ?
B1 P1 C11 C12 -65.91(13) . . . . ?
C31 P1 C21 C22 51.16(13) . . . . ?
C11 P1 C21 C22 165.60(11) . . . . ?
B1 P1 C21 C22 -71.13(13) . . . . ?
C11 P1 C31 C32 56.58(13) . . . . ?
C21 P1 C31 C32 171.23(12) . . . . ?
B1 P1 C31 C32 -66.93(13) . . . . ?
C31 P1 B1 F1 174.68(10) . . . . ?
C11 P1 B1 F1 54.19(12) . . . . ?
C21 P1 B1 F1 -66.20(12) . . . . ?
C31 P1 B1 F3 53.89(11) . . . . ?
C11 P1 B1 F3 -66.61(11) . . . . ?
C21 P1 B1 F3 173.01(10) . . . . ?
C31 P1 B1 F2 -65.42(11) . . . . ?
C11 P1 B1 F2 174.09(8) . . . . ?
C21 P1 B1 F2 53.70(11) . . . . ?
